data_9006829
loop_
_publ_author_name
'Comodi, P.'
'Zanazzi, P. F.'

_publ_section_title
;
 Structural thermal behavior of paragonite and its dehydroxylate:
 a high-temperature single-crystal study
 Sample: Dehydroxylate phase at T = 25 C
;
_journal_name_full 'Physics and Chemistry of Minerals'
_journal_page_first 377
_journal_page_last 385
_journal_paper_doi 10.1007/s002690000085
_journal_volume 27
_journal_year 2000
_chemical_formula_structural NaAl2(AlSi3)O11
_chemical_formula_sum 'Al3 Na O11 Si3'
_space_group_IT_number 15
_symmetry_space_group_name_Hall '-C 2yc'
_symmetry_space_group_name_H-M 'C 1 2/c 1'
_cell_angle_alpha 90
_cell_angle_beta 92.70
_cell_angle_gamma 90
_cell_formula_units_Z 4
_cell_length_a 5.182
_cell_length_b 9.117
_cell_length_c 19.550
_cell_volume 922.601
_database_code_amcsd 0008411
_diffrn_ambient_temperature 298.15
_exptl_crystal_density_diffrn 2.622
_cod_original_formula_sum 'Na Al3 Si3 O11'
_cod_database_code 9006829
_amcsd_formula_title NaAl2(AlSi3)O11

loop_
_space_group_symop_operation_xyz
x,y,z
1/2+x,1/2+y,z
x,-y,1/2+z
1/2+x,1/2-y,1/2+z
-x,y,1/2-z
1/2-x,1/2+y,1/2-z
-x,-y,-z
1/2-x,1/2-y,-z

loop_
_atom_site_label
_atom_site_fract_x
_atom_site_fract_y
_atom_site_fract_z
_atom_site_occupancy
_atom_site_U_iso_or_equiv
_atom_site_type_symbol
_atom_site_attached_hydrogens
Na 0.00000 0.09090 0.25000 1.00000 0.08200 Na 0
AlM2 0.27740 0.09370 0.00020 1.00000 0.02280 Al 0
AlT1 0.94140 0.43080 0.14150 0.25000 0.02320 Al 0
SiT1 0.94140 0.43080 0.14150 0.75000 0.02320 Si 0
AlT2 0.41920 0.25470 0.14140 0.25000 0.02500 Al 0
SiT2 0.41920 0.25470 0.14140 0.75000 0.02500 Si 0
O1 0.97840 0.46160 0.05860 1.00000 0.02500 O 0
O2 0.33600 0.24430 0.05850 1.00000 0.02700 O 0
O3 0.36740 0.09090 0.17550 1.00000 0.03000 O 0
O4 0.72120 0.30530 0.15740 1.00000 0.03400 O 0
O5 0.22300 0.37460 0.17690 1.00000 0.03000 O 0
Or 0.00000 0.00000 0.00000 1.00000 0.05500 O 0

loop_
_cod_changelog_entry_id
_cod_changelog_entry_author
_cod_changelog_entry_date
_cod_changelog_entry_text
1
;cod-tools version 3.8.0
Id: cif_guess_AMCSD_atom_types 9581 2023-05-17 12:35:41Z saulius
;
2023-05-18T08:41:56+03:00
;Derived atom types and hydrogen counts
from atom names that follow the AMCSD naming convention
(Wat == water, O-H == hydroxyl).
;

loop_
_cod_related_entry_id
_cod_related_entry_database
_cod_related_entry_code
1 AMCSD 0008411
